data_2207323
loop_
_publ_author_name
'Medlycott, Elaine A.'
'Schaper, Frank'
' Hanan, Garry S.'

_publ_section_title
;
 A hybrid bidentate and tridentate ruthenium(II) complex incorporating
 triazine and polypyridine carbene ligands
;
_journal_coeditor_code OM6263
_journal_issue 11
_journal_name_full 'Acta Crystallographica Section E'
_journal_page_first m2311
_journal_page_last m2313
_journal_paper_doi 10.1107/S1600536805032216
_journal_volume 61
_journal_year 2005
_chemical_formula_iupac '[Ru (C2 H3 N) (C19 H12 Br N5) (C13 H10 N4)] (P F6)2, 0.5C2 H3 N'
_chemical_formula_moiety 'C34 H25 Br N10 Ru1, 2P F6, 0.5C2 H3 N'
_chemical_formula_sum 'C35 H26.5 Br F12 N10.5 P2 Ru'
_chemical_formula_weight 1065.09
_chemical_name_systematic
;
(acetonitrile)[4-(4-bromophenyl)-2,6-di-2-pyridyl-1,3,5-triazine](1,3-di-2-
pyridyl-2,3-dihydro-1H-imidazolyl)ruthenium(II) bis(hexafluorophosphate
;
_space_group_IT_number 15
_symmetry_cell_setting monoclinic
_symmetry_space_group_name_Hall '-C 2yc'
_symmetry_space_group_name_H-M 'C 1 2/c 1'
_atom_sites_solution_hydrogens geom
_atom_sites_solution_primary direct
_atom_sites_solution_secondary difmap
_audit_creation_method SHELXL-97
_cell_angle_alpha 90.00
_cell_angle_beta 105.9060(10)
_cell_angle_gamma 90.00
_cell_formula_units_Z 8
_cell_length_a 37.3866(4)
_cell_length_b 13.9391(2)
_cell_length_c 15.3229(2)
_cell_measurement_reflns_used 7159
_cell_measurement_temperature 100(2)
_cell_measurement_theta_max 72.60
_cell_measurement_theta_min 3.00
_cell_volume 7679.57(17)
_computing_cell_refinement SMART
_computing_data_collection 'SMART (Bruker, 1999)'
_computing_data_reduction 'SAINT (Bruker, 1999)'
_computing_molecular_graphics SHELXTL
_computing_publication_material 'UdMX (local program)'
_computing_structure_refinement SHELXTL
_computing_structure_solution 'SHELXTL (Bruker, 1997)'
_diffrn_ambient_temperature 100(2)
_diffrn_detector_area_resol_mean 5.5
_diffrn_measured_fraction_theta_full 0.973
_diffrn_measured_fraction_theta_max 0.973
_diffrn_measurement_device_type 'Bruker SMART 2000'
_diffrn_measurement_method \w
_diffrn_radiation_monochromator graphite
_diffrn_radiation_source 'Sealed Tube'
_diffrn_radiation_type CuK\a
_diffrn_radiation_wavelength 1.54178
_diffrn_reflns_av_R_equivalents 0.027
_diffrn_reflns_av_sigmaI/netI 0.0130
_diffrn_reflns_limit_h_max 42
_diffrn_reflns_limit_h_min -45
_diffrn_reflns_limit_k_max 17
_diffrn_reflns_limit_k_min -17
_diffrn_reflns_limit_l_max 18
_diffrn_reflns_limit_l_min -18
_diffrn_reflns_number 91815
_diffrn_reflns_theta_full 72.69
_diffrn_reflns_theta_max 72.69
_diffrn_reflns_theta_min 2.46
_diffrn_standards_number 0
_exptl_absorpt_coefficient_mu 6.252
_exptl_absorpt_correction_T_max 0.210
_exptl_absorpt_correction_T_min 0.110
_exptl_absorpt_correction_type multi-scan
_exptl_absorpt_process_details '(SADABS; Sheldrick,1996)'
_exptl_crystal_colour orange
_exptl_crystal_density_diffrn 1.842
_exptl_crystal_density_method 'not measured'
_exptl_crystal_description block
_exptl_crystal_F_000 4216
_exptl_crystal_size_max 0.45
_exptl_crystal_size_mid 0.40
_exptl_crystal_size_min 0.25
_refine_diff_density_max 0.952
_refine_diff_density_min -0.415
_refine_ls_extinction_method none
_refine_ls_goodness_of_fit_ref 1.000
_refine_ls_hydrogen_treatment constr
_refine_ls_matrix_type full
_refine_ls_number_parameters 604
_refine_ls_number_reflns 7443
_refine_ls_number_restraints 0
_refine_ls_restrained_S_all 1.000
_refine_ls_R_factor_all 0.0332
_refine_ls_R_factor_gt 0.0331
_refine_ls_shift/su_max 0.003
_refine_ls_shift/su_mean 0.000
_refine_ls_structure_factor_coef Fsqd
_refine_ls_weighting_details 'calc w=1/[\s^2^(Fo^2^)+(0.0549P)^2^+23.72P] where P=(Fo^2^+2Fc^2^)/3'
_refine_ls_weighting_scheme calc
_refine_ls_wR_factor_gt 0.0877
_refine_ls_wR_factor_ref 0.0878
_reflns_number_gt 7399
_reflns_number_total 7443
_reflns_threshold_expression I>2\s(I)
_cod_data_source_file om6263.cif
_cod_data_source_block I
_cod_depositor_comments
;
The following automatic conversions were performed:
'_geom_bond_publ_flag' value 'Y' changed to 'y' according to
'/home/saulius/struct/CIF-dictionaries/cif_core.dic' dictionary named
'cif_core.dic' version 2.4.1 from 2010-06-29 (6
times).

'_geom_bond_publ_flag' value 'N' changed to 'n' according to
'/home/saulius/struct/CIF-dictionaries/cif_core.dic' dictionary named
'cif_core.dic' version 2.4.1 from 2010-06-29 (69
times).

'_geom_angle_publ_flag' value 'N' changed to 'n' according to
'/home/saulius/struct/CIF-dictionaries/cif_core.dic' dictionary named
'cif_core.dic' version 2.4.1 from 2010-06-29 (130
times).

'_geom_angle_publ_flag' value 'Y' changed to 'y' according to
'/home/saulius/struct/CIF-dictionaries/cif_core.dic' dictionary named
'cif_core.dic' version 2.4.1 from 2010-06-29 (6
times).

'_geom_torsion_publ_flag' value 'N' changed to 'n' according to
'/home/saulius/struct/CIF-dictionaries/cif_core.dic' dictionary named
'cif_core.dic' version 2.4.1 from 2010-06-29 (146 times).

Automatic conversion script
Id: cif_fix_enum 1527 2010-12-29 10:47:43Z saulius 

The following automatic conversions were performed:

'_geom_bond_publ_flag' value 'Y' changed to 'y' according to
/home/saulius/struct/CIF-dictionaries/cif_core.dic dictionary named
'cif_core.dic' version 2.4.1 from 2010-06-29 (6
times).

'_geom_bond_publ_flag' value 'N' changed to 'n' according to
/home/saulius/struct/CIF-dictionaries/cif_core.dic dictionary named
'cif_core.dic' version 2.4.1 from 2010-06-29 (69
times).

'_geom_angle_publ_flag' value 'N' changed to 'n' according
to /home/saulius/struct/CIF-dictionaries/cif_core.dic dictionary
named 'cif_core.dic' version 2.4.1 from 2010-06-29 (130
times).

'_geom_angle_publ_flag' value 'Y' changed to 'y' according
to /home/saulius/struct/CIF-dictionaries/cif_core.dic dictionary
named 'cif_core.dic' version 2.4.1 from 2010-06-29 (6
times).

'_geom_torsion_publ_flag' value 'N' changed to 'n' according
to /home/saulius/struct/CIF-dictionaries/cif_core.dic dictionary
named 'cif_core.dic' version 2.4.1 from 2010-06-29 (146 times).

Automatic conversion script
Id: cif_fix_values 1715 2011-07-08 13:25:40Z adriana 
;
_cod_original_sg_symbol_H-M 'C 2/c'
_cod_original_formula_sum 'C35 H26.50 Br F12 N10.50 P2 Ru'
_cod_database_code 2207323

loop_
_symmetry_equiv_pos_as_xyz
'x, y, z'
'-x, y, -z+1/2'
'x+1/2, y+1/2, z'
'-x+1/2, y+1/2, -z+1/2'
'-x, -y, -z'
'x, -y, z-1/2'
'-x+1/2, -y+1/2, -z'
'x+1/2, -y+1/2, z-1/2'

loop_
_atom_site_label
_atom_site_fract_x
_atom_site_fract_y
_atom_site_fract_z
_atom_site_U_iso_or_equiv
_atom_site_adp_type
_atom_site_calc_flag
_atom_site_refinement_flags
_atom_site_occupancy
_atom_site_disorder_assembly
_atom_site_disorder_group
_atom_site_type_symbol
Ru1 0.142574(5) 0.307354(13) 0.313088(12) 0.01971(7) Uani d . 1 . . Ru
N1 0.18185(6) 0.25072(15) 0.42554(14) 0.0219(4) Uani d . 1 . . N
N2 0.14767(6) 0.17625(15) 0.27284(14) 0.0201(4) Uani d . 1 . . N
N3 0.10344(6) 0.30530(14) 0.18457(14) 0.0208(4) Uani d . 1 . . N
N4 0.17406(6) 0.02365(15) 0.30553(14) 0.0223(4) Uani d . 1 . . N
N5 0.12660(6) 0.05402(15) 0.16698(14) 0.0214(4) Uani d . 1 . . N
N6 0.13519(6) 0.44375(16) 0.36328(14) 0.0259(5) Uani d . 1 . . N
N7 0.08293(7) 0.37067(19) 0.38041(16) 0.0329(5) Uani d . 1 . . N
N8 0.07311(7) 0.21884(19) 0.36325(16) 0.0333(5) Uani d . 1 . . N
N9 0.10739(7) 0.0772(2) 0.40972(18) 0.0378(6) Uani d . 1 . . N
N10 0.18430(6) 0.35710(14) 0.25505(14) 0.0211(4) Uani d . 1 . . N
C1 0.19749(7) 0.29214(19) 0.50608(18) 0.0253(5) Uani d . 1 . . C
H1 0.1920 0.3575 0.5143 0.030 Uiso calc R 1 . . H
C2 0.22131(8) 0.2435(2) 0.57765(18) 0.0289(6) Uani d . 1 . . C
H2 0.2319 0.2751 0.6337 0.035 Uiso calc R 1 . . H
C3 0.22954(8) 0.1483(2) 0.56650(18) 0.0295(6) Uani d . 1 . . C
H3 0.2456 0.1135 0.6150 0.035 Uiso calc R 1 . . H
C4 0.21411(7) 0.10421(19) 0.48358(18) 0.0264(5) Uani d . 1 . . C
H4 0.2196 0.0391 0.4741 0.032 Uiso calc R 1 . . H
C5 0.19059(7) 0.15691(19) 0.41489(17) 0.0228(5) Uani d . 1 . . C
C6 0.17111(7) 0.11446(18) 0.32693(16) 0.0213(5) Uani d . 1 . . C
C7 0.15058(7) -0.00418(18) 0.22590(16) 0.0210(5) Uani d . 1 . . C
C8 0.12654(7) 0.14395(17) 0.19304(16) 0.0203(5) Uani d . 1 . . C
C9 0.10076(7) 0.21776(17) 0.14222(16) 0.0201(5) Uani d . 1 . . C
C10 0.07427(7) 0.19725(18) 0.06221(18) 0.0244(5) Uani d . 1 . . C
H10 0.0737 0.1364 0.0339 0.029 Uiso calc R 1 . . H
C11 0.04833(7) 0.26812(19) 0.02370(18) 0.0271(5) Uani d . 1 . . C
H11 0.0296 0.2562 -0.0312 0.033 Uiso calc R 1 . . H
C12 0.05043(7) 0.35576(19) 0.06679(18) 0.0263(5) Uani d . 1 . . C
H12 0.0328 0.4046 0.0422 0.032 Uiso calc R 1 . . H
C13 0.07832(7) 0.37222(18) 0.14600(17) 0.0233(5) Uani d . 1 . . C
H13 0.0797 0.4334 0.1741 0.028 Uiso calc R 1 . . H
C14 0.14952(7) -0.10704(18) 0.20241(16) 0.0222(5) Uani d . 1 . . C
C15 0.17283(7) -0.17269(19) 0.25924(18) 0.0262(5) Uani d . 1 . . C
H15 0.1902 -0.1510 0.3133 0.031 Uiso calc R 1 . . H
C16 0.17092(8) -0.26936(19) 0.23746(19) 0.0277(5) Uani d . 1 . . C
H16 0.1872 -0.3141 0.2752 0.033 Uiso calc R 1 . . H
C17 0.14502(8) -0.29930(17) 0.16033(19) 0.0250(5) Uani d . 1 . . C
C18 0.12144(10) -0.2361(2) 0.1032(2) 0.0427(8) Uani d . 1 . . C
H18 0.1037 -0.2586 0.0502 0.051 Uiso calc R 1 . . H
C19 0.12387(10) -0.1394(2) 0.1242(2) 0.0394(7) Uani d . 1 . . C
H19 0.1079 -0.0950 0.0850 0.047 Uiso calc R 1 . . H
C21 0.15932(9) 0.5177(2) 0.37773(18) 0.0309(6) Uani d . 1 . . C
H21 0.1820 0.5105 0.3616 0.037 Uiso calc R 1 . . H
C22 0.15242(11) 0.6040(2) 0.4153(2) 0.0402(7) Uani d . 1 . . C
H22 0.1704 0.6541 0.4266 0.048 Uiso calc R 1 . . H
C23 0.11897(11) 0.6158(2) 0.4359(2) 0.0436(8) Uani d . 1 . . C
H23 0.1133 0.6750 0.4598 0.052 Uiso calc R 1 . . H
C24 0.09378(10) 0.5413(2) 0.4215(2) 0.0413(8) Uani d . 1 . . C
H24 0.0704 0.5484 0.4342 0.050 Uiso calc R 1 . . H
C25 0.10358(8) 0.4558(2) 0.38804(18) 0.0312(6) Uani d . 1 . . C
C26 0.04870(9) 0.3534(3) 0.3973(2) 0.0444(8) Uani d . 1 . . C
H26 0.0328 0.3993 0.4134 0.053 Uiso calc R 1 . . H
C27 0.04274(9) 0.2592(3) 0.3864(2) 0.0455(8) Uani d . 1 . . C
H27 0.0216 0.2255 0.3931 0.055 Uiso calc R 1 . . H
C28 0.09828(8) 0.2871(2) 0.35946(18) 0.0283(5) Uani d . 1 . . C
C29 0.07769(8) 0.1171(2) 0.3525(2) 0.0344(6) Uani d . 1 . . C
C30 0.11077(10) -0.0183(3) 0.4032(2) 0.0423(7) Uani d . 1 . . C
H30 0.1316 -0.0490 0.4432 0.051 Uiso calc R 1 . . H
C31 0.08558(11) -0.0740(3) 0.3414(3) 0.0513(9) Uani d . 1 . . C
H31 0.0886 -0.1415 0.3395 0.062 Uiso calc R 1 . . H
C32 0.05575(12) -0.0289(3) 0.2823(3) 0.0593(10) Uani d . 1 . . C
H32 0.0383 -0.0652 0.2378 0.071 Uiso calc R 1 . . H
C33 0.05122(10) 0.0701(3) 0.2879(2) 0.0469(8) Uani d . 1 . . C
H33 0.0307 0.1029 0.2488 0.056 Uiso calc R 1 . . H
C34 0.23053(9) 0.4325(2) 0.1752(2) 0.0351(6) Uani d . 1 . . C
H34A 0.2236 0.4995 0.1602 0.053 Uiso calc R 1 . . H
H34B 0.2299 0.3972 0.1195 0.053 Uiso calc R 1 . . H
H34C 0.2557 0.4299 0.2165 0.053 Uiso calc R 1 . . H
C35 0.20432(7) 0.38918(18) 0.21922(17) 0.0247(5) Uani d . 1 . . C
Br1 0.141581(8) -0.431946(19) 0.129689(19) 0.02965(8) Uani d . 1 . . Br
P1 0.02771(4) 0.61929(12) 0.19456(10) 0.0357(3) Uani d P 0.50 A -1 P
F11 0.07104(11) 0.6040(3) 0.2151(3) 0.0464(9) Uani d P 0.50 A -1 F
F12 0.03087(17) 0.7201(4) 0.1484(4) 0.0670(15) Uani d P 0.50 A -1 F
F13 0.03302(13) 0.6692(4) 0.2905(3) 0.0604(13) Uani d P 0.50 A -1 F
F14 0.02479(14) 0.5166(4) 0.2384(3) 0.0676(13) Uani d P 0.50 A -1 F
F15 0.0207(4) 0.5673(14) 0.0942(14) 0.068(4) Uani d P 0.50 A -1 F
F16 -0.01649(12) 0.6334(4) 0.1724(3) 0.0629(13) Uani d P 0.50 A -1 F
C41 0.0491(3) 0.7352(5) 0.1863(7) 0.0449(18) Uani d P 0.50 B -2 C
H41A 0.0734 0.7261 0.2300 0.067 Uiso calc PR 0.50 B -2 H
H41B 0.0304 0.7483 0.2189 0.067 Uiso calc PR 0.50 B -2 H
H41C 0.0502 0.7894 0.1464 0.067 Uiso calc PR 0.50 B -2 H
C42 0.03877(19) 0.6480(5) 0.1317(4) 0.0390(14) Uani d P 0.50 B -2 C
N43 0.0319(6) 0.582(2) 0.096(2) 0.052(4) Uani d P 0.50 B -2 N
P21 0.0000 1.0000 0.0000 0.0320(2) Uani d S 1 . . P
F21 -0.00703(6) 0.92138(15) 0.06942(14) 0.0500(5) Uani d . 1 . . F
F22 0.00844(6) 1.07928(14) 0.07926(14) 0.0493(5) Uani d . 1 . . F
F23 0.04289(5) 0.97301(15) 0.02578(17) 0.0556(6) Uani d . 1 . . F
P31 0.22322(2) 0.14301(5) 0.11019(5) 0.02871(15) Uani d . 1 . . P
F31 0.25852(5) 0.07172(14) 0.13229(15) 0.0483(5) Uani d . 1 . . F
F32 0.19722(5) 0.05283(13) 0.11202(13) 0.0423(4) Uani d . 1 . . F
F33 0.21765(7) 0.12697(14) 0.00452(12) 0.0522(5) Uani d . 1 . . F
F34 0.25004(6) 0.23142(14) 0.11055(14) 0.0531(5) Uani d . 1 . . F
F35 0.22901(6) 0.15784(14) 0.21724(12) 0.0477(5) Uani d . 1 . . F
F36 0.18787(6) 0.21233(15) 0.09039(16) 0.0602(6) Uani d . 1 . . F

loop_
_atom_site_aniso_label
_atom_site_aniso_U_11
_atom_site_aniso_U_22
_atom_site_aniso_U_33
_atom_site_aniso_U_12
_atom_site_aniso_U_13
_atom_site_aniso_U_23
Ru1 0.02166(12) 0.01955(11) 0.01874(11) 0.00125(6) 0.00693(8) 0.00081(6)
N1 0.0211(11) 0.0251(11) 0.0211(10) -0.0009(8) 0.0083(8) 0.0018(8)
N2 0.0200(10) 0.0209(10) 0.0199(10) -0.0007(8) 0.0066(8) 0.0023(8)
N3 0.0207(11) 0.0221(10) 0.0202(10) -0.0004(7) 0.0068(8) 0.0017(7)
N4 0.0226(11) 0.0224(10) 0.0227(10) 0.0008(8) 0.0077(8) 0.0036(8)
N5 0.0223(11) 0.0218(10) 0.0208(10) 0.0012(8) 0.0068(8) 0.0016(8)
N6 0.0330(12) 0.0261(11) 0.0191(10) 0.0061(9) 0.0078(9) 0.0013(8)
N7 0.0312(13) 0.0401(13) 0.0317(12) 0.0096(10) 0.0155(10) 0.0063(10)
N8 0.0273(12) 0.0439(14) 0.0317(12) 0.0013(10) 0.0132(10) 0.0077(10)
N9 0.0359(14) 0.0478(16) 0.0333(13) 0.0018(11) 0.0156(11) 0.0081(11)
N10 0.0238(11) 0.0180(10) 0.0216(10) 0.0002(8) 0.0064(8) 0.0000(8)
C1 0.0260(14) 0.0288(13) 0.0230(12) -0.0035(10) 0.0101(10) -0.0020(10)
C2 0.0270(14) 0.0392(15) 0.0214(12) -0.0064(11) 0.0085(10) -0.0010(11)
C3 0.0268(14) 0.0366(15) 0.0235(12) -0.0019(11) 0.0041(10) 0.0057(11)
C4 0.0260(13) 0.0273(13) 0.0252(12) -0.0008(10) 0.0059(10) 0.0054(10)
C5 0.0217(12) 0.0258(12) 0.0220(11) -0.0031(9) 0.0075(9) 0.0040(10)
C6 0.0191(12) 0.0244(12) 0.0219(11) 0.0005(9) 0.0083(9) 0.0053(9)
C7 0.0218(12) 0.0221(12) 0.0209(11) 0.0015(9) 0.0090(9) 0.0037(9)
C8 0.0200(12) 0.0218(12) 0.0206(11) -0.0009(9) 0.0080(9) 0.0019(9)
C9 0.0200(12) 0.0191(11) 0.0225(11) -0.0006(9) 0.0080(9) 0.0042(9)
C10 0.0245(13) 0.0220(12) 0.0261(13) -0.0013(9) 0.0060(10) 0.0011(9)
C11 0.0247(13) 0.0274(13) 0.0269(13) 0.0005(10) 0.0033(10) 0.0051(10)
C12 0.0223(13) 0.0256(13) 0.0317(13) 0.0032(10) 0.0087(10) 0.0084(10)
C13 0.0252(13) 0.0199(11) 0.0277(12) 0.0011(9) 0.0119(10) 0.0050(10)
C14 0.0250(13) 0.0219(12) 0.0218(11) 0.0028(9) 0.0097(10) 0.0013(9)
C15 0.0256(14) 0.0237(12) 0.0274(13) -0.0020(10) 0.0039(10) 0.0042(10)
C16 0.0283(14) 0.0214(12) 0.0326(13) 0.0007(10) 0.0071(11) 0.0074(10)
C17 0.0327(14) 0.0169(11) 0.0287(13) 0.0027(9) 0.0138(11) -0.0013(9)
C18 0.0494(19) 0.0351(16) 0.0322(15) 0.0163(14) -0.0083(13) -0.0126(13)
C19 0.0507(19) 0.0314(15) 0.0276(14) 0.0183(13) -0.0037(12) -0.0062(12)
C21 0.0446(17) 0.0248(13) 0.0246(12) 0.0037(11) 0.0115(11) 0.0003(10)
C22 0.071(2) 0.0244(14) 0.0291(14) 0.0055(14) 0.0199(14) -0.0006(11)
C23 0.073(2) 0.0288(15) 0.0341(15) 0.0155(15) 0.0238(16) 0.0029(12)
C24 0.056(2) 0.0427(18) 0.0320(15) 0.0224(15) 0.0243(14) 0.0090(13)
C25 0.0375(16) 0.0360(15) 0.0223(12) 0.0111(12) 0.0118(11) 0.0060(11)
C26 0.0324(17) 0.061(2) 0.0475(18) 0.0108(14) 0.0233(14) 0.0061(16)
C27 0.0287(16) 0.067(2) 0.0463(18) 0.0024(15) 0.0201(14) 0.0099(16)
C28 0.0247(14) 0.0380(15) 0.0233(12) 0.0038(11) 0.0086(10) 0.0063(11)
C29 0.0314(15) 0.0451(17) 0.0309(14) -0.0055(12) 0.0158(12) 0.0089(12)
C30 0.0438(18) 0.0477(19) 0.0428(17) 0.0040(14) 0.0243(15) 0.0156(14)
C31 0.056(2) 0.046(2) 0.062(2) -0.0089(16) 0.0336(19) 0.0074(17)
C32 0.052(2) 0.070(3) 0.058(2) -0.028(2) 0.0186(18) -0.006(2)
C33 0.0342(18) 0.061(2) 0.0437(18) -0.0109(15) 0.0068(14) 0.0091(16)
C34 0.0351(16) 0.0302(15) 0.0461(17) -0.0016(11) 0.0212(13) 0.0041(12)
C35 0.0267(13) 0.0197(12) 0.0267(12) 0.0019(10) 0.0059(10) -0.0007(10)
Br1 0.03780(17) 0.02001(14) 0.03262(15) -0.00072(10) 0.01214(12) -0.00156(10)
P1 0.0321(8) 0.0388(8) 0.0318(7) 0.0107(6) 0.0014(6) -0.0033(6)
F11 0.040(2) 0.056(2) 0.045(2) 0.0173(17) 0.0146(16) 0.0078(18)
F12 0.062(4) 0.051(3) 0.076(4) 0.010(3) -0.002(3) 0.019(3)
F13 0.039(2) 0.092(3) 0.043(2) 0.026(2) -0.0015(19) -0.023(2)
F14 0.063(3) 0.068(3) 0.063(3) -0.016(2) 0.003(2) 0.016(2)
F15 0.080(10) 0.065(8) 0.038(3) 0.032(6) -0.021(7) -0.019(5)
F16 0.030(2) 0.098(4) 0.053(3) 0.009(2) -0.0022(19) -0.011(2)
C41 0.049(5) 0.031(4) 0.064(5) -0.006(3) 0.031(4) -0.011(4)
C42 0.045(4) 0.037(4) 0.037(3) 0.013(3) 0.014(3) 0.008(3)
N43 0.055(10) 0.040(6) 0.045(6) 0.014(6) -0.010(7) -0.015(4)
P21 0.0263(5) 0.0323(5) 0.0415(5) -0.0081(4) 0.0160(4) -0.0160(4)
F21 0.0550(12) 0.0488(11) 0.0475(11) -0.0211(9) 0.0166(9) -0.0103(9)
F22 0.0534(12) 0.0480(11) 0.0553(12) -0.0216(9) 0.0297(10) -0.0281(9)
F23 0.0293(10) 0.0490(12) 0.0896(16) -0.0053(8) 0.0183(10) -0.0178(11)
P31 0.0353(4) 0.0237(3) 0.0281(3) -0.0033(3) 0.0104(3) -0.0027(2)
F31 0.0380(11) 0.0402(10) 0.0683(13) 0.0041(8) 0.0173(9) -0.0068(9)
F32 0.0453(11) 0.0387(10) 0.0518(11) -0.0125(8) 0.0283(9) -0.0098(8)
F33 0.0868(16) 0.0407(10) 0.0307(9) -0.0178(10) 0.0189(9) -0.0037(8)
F34 0.0701(14) 0.0355(10) 0.0522(12) -0.0219(10) 0.0145(10) -0.0020(9)
F35 0.0685(13) 0.0438(11) 0.0315(9) -0.0008(9) 0.0148(9) -0.0078(8)
F36 0.0561(13) 0.0427(11) 0.0672(14) 0.0153(10) -0.0077(11) -0.0158(10)

loop_
_atom_type_symbol
_atom_type_description
_atom_type_scat_dispersion_real
_atom_type_scat_dispersion_imag
_atom_type_scat_source
C C 0.0181 0.0091 'International Tables Vol C Tables 4.2.6.8 and 6.1.1.4'
H H 0.0000 0.0000 'International Tables Vol C Tables 4.2.6.8 and 6.1.1.4'
N N 0.0311 0.0180 'International Tables Vol C Tables 4.2.6.8 and 6.1.1.4'
F F 0.0727 0.0534 'International Tables Vol C Tables 4.2.6.8 and 6.1.1.4'
P P 0.2955 0.4335 'International Tables Vol C Tables 4.2.6.8 and 6.1.1.4'
Br Br -0.6763 1.2805 'International Tables Vol C Tables 4.2.6.8 and 6.1.1.4'
Ru Ru 0.0552 3.2960 'International Tables Vol C Tables 4.2.6.8 and 6.1.1.4'

loop_
_geom_angle_atom_site_label_1
_geom_angle_atom_site_label_2
_geom_angle_atom_site_label_3
_geom_angle_site_symmetry_1
_geom_angle_site_symmetry_3
_geom_angle
_geom_angle_publ_flag
N2 RU1 C28 . . 98.21(10) n
N2 RU1 N1 . . 78.44(8) y
C28 RU1 N1 . . 96.74(9) n
N2 RU1 N6 . . 175.73(8) n
C28 RU1 N6 . . 77.97(11) y
N1 RU1 N6 . . 99.99(8) n
N2 RU1 N3 . . 78.18(8) y
C28 RU1 N3 . . 84.22(10) n
N1 RU1 N3 . . 156.50(8) y
N6 RU1 N3 . . 103.15(8) n
N2 RU1 N10 . . 91.54(8) n
C28 RU1 N10 . . 167.91(10) y
N1 RU1 N10 . . 92.18(8) n
N6 RU1 N10 . . 92.49(8) y
N3 RU1 N10 . . 90.84(8) n
C1 N1 C5 . . 117.5(2) n
C1 N1 RU1 . . 128.79(18) n
C5 N1 RU1 . . 113.57(16) n
C8 N2 C6 . . 118.1(2) n
C8 N2 RU1 . . 121.23(17) n
C6 N2 RU1 . . 120.61(17) n
C13 N3 C9 . . 117.3(2) n
C13 N3 RU1 . . 128.73(17) n
C9 N3 RU1 . . 113.32(16) n
C6 N4 C7 . . 115.0(2) n
C8 N5 C7 . . 115.1(2) n
C25 N6 C21 . . 117.2(2) n
C25 N6 RU1 . . 115.48(19) n
C21 N6 RU1 . . 127.18(18) n
C28 N7 C26 . . 111.1(3) n
C28 N7 C25 . . 118.7(2) n
C26 N7 C25 . . 130.0(3) n
C28 N8 C27 . . 110.5(3) n
C28 N8 C29 . . 125.6(2) n
C27 N8 C29 . . 123.7(3) n
C29 N9 C30 . . 116.3(3) n
C35 N10 RU1 . . 173.8(2) n
N1 C1 C2 . . 122.7(3) n
N1 C1 H1 . . 118.6 ?
C2 C1 H1 . . 118.6 ?
C3 C2 C1 . . 119.2(2) n
C3 C2 H2 . . 120.4 ?
C1 C2 H2 . . 120.4 ?
C2 C3 C4 . . 119.2(2) n
C2 C3 H3 . . 120.4 ?
C4 C3 H3 . . 120.4 ?
C5 C4 C3 . . 118.7(3) n
C5 C4 H4 . . 120.7 ?
C3 C4 H4 . . 120.7 ?
N1 C5 C4 . . 122.7(2) n
N1 C5 C6 . . 114.8(2) n
C4 C5 C6 . . 122.4(2) n
N4 C6 N2 . . 123.2(2) n
N4 C6 C5 . . 124.1(2) n
N2 C6 C5 . . 112.6(2) n
N4 C7 N5 . . 125.3(2) n
N4 C7 C14 . . 117.8(2) n
N5 C7 C14 . . 116.8(2) n
N5 C8 N2 . . 123.2(2) n
N5 C8 C9 . . 124.0(2) n
N2 C8 C9 . . 112.6(2) n
N3 C9 C10 . . 123.1(2) n
N3 C9 C8 . . 114.7(2) n
C10 C9 C8 . . 122.0(2) n
C9 C10 C11 . . 118.4(2) n
C9 C10 H10 . . 120.8 ?
C11 C10 H10 . . 120.8 ?
C12 C11 C10 . . 118.8(2) n
C12 C11 H11 . . 120.6 ?
C10 C11 H11 . . 120.6 ?
C11 C12 C13 . . 119.7(2) n
C11 C12 H12 . . 120.1 ?
C13 C12 H12 . . 120.1 ?
N3 C13 C12 . . 122.6(2) n
N3 C13 H13 . . 118.7 ?
C12 C13 H13 . . 118.7 ?
C19 C14 C15 . . 119.5(2) n
C19 C14 C7 . . 119.5(2) n
C15 C14 C7 . . 121.0(2) n
C16 C15 C14 . . 120.4(2) n
C16 C15 H15 . . 119.8 ?
C14 C15 H15 . . 119.8 ?
C17 C16 C15 . . 118.8(2) n
C17 C16 H16 . . 120.6 ?
C15 C16 H16 . . 120.6 ?
C16 C17 C18 . . 122.1(2) n
C16 C17 BR1 . . 119.5(2) n
C18 C17 BR1 . . 118.5(2) n
C17 C18 C19 . . 119.1(3) n
C17 C18 H18 . . 120.5 ?
C19 C18 H18 . . 120.5 ?
C18 C19 C14 . . 120.2(3) n
C18 C19 H19 . . 119.9 ?
C14 C19 H19 . . 119.9 ?
N6 C21 C22 . . 122.6(3) n
N6 C21 H21 . . 118.7 ?
C22 C21 H21 . . 118.7 ?
C23 C22 C21 . . 118.7(3) n
C23 C22 H22 . . 120.7 ?
C21 C22 H22 . . 120.7 ?
C24 C23 C22 . . 119.8(3) n
C24 C23 H23 . . 120.1 ?
C22 C23 H23 . . 120.1 ?
C23 C24 C25 . . 117.9(3) n
C23 C24 H24 . . 121.1 ?
C25 C24 H24 . . 121.1 ?
N6 C25 C24 . . 123.6(3) n
N6 C25 N7 . . 112.1(2) n
C24 C25 N7 . . 124.2(3) n
C27 C26 N7 . . 106.1(3) n
C27 C26 H26 . . 127 ?
N7 C26 H26 . . 127 ?
C26 C27 N8 . . 108.0(3) n
C26 C27 H27 . . 126 ?
N8 C27 H27 . . 126 ?
N8 C28 N7 . . 104.3(2) n
N8 C28 RU1 . . 140.5(2) n
N7 C28 RU1 . . 113.9(2) n
N9 C29 C33 . . 125.9(3) n
N9 C29 N8 . . 116.0(3) n
C33 C29 N8 . . 118.1(3) n
N9 C30 C31 . . 123.3(3) n
N9 C30 H30 . . 118.4 ?
C31 C30 H30 . . 118.4 ?
C30 C31 C32 . . 118.1(4) n
C30 C31 H31 . . 120.9 ?
C32 C31 H31 . . 120.9 ?
C31 C32 C33 . . 120.0(4) n
C31 C32 H32 . . 120 ?
C33 C32 H32 . . 120 ?
C29 C33 C32 . . 116.4(3) n
C29 C33 H33 . . 121.8 ?
C32 C33 H33 . . 121.8 ?
C35 C34 H34A . . 109.5 ?
C35 C34 H34B . . 109.5 ?
H34A C34 H34B . . 109.5 ?
C35 C34 H34C . . 109.5 ?
H34A C34 H34C . . 109.5 ?
H34B C34 H34C . . 109.5 ?
N10 C35 C34 . . 178.3(3) n
F11 P1 F13 . . 90.8(2) n
F11 P1 F12 . . 90.6(3) n
F13 P1 F12 . . 91.1(3) n
F11 P1 F14 . . 88.8(2) n
F13 P1 F14 . . 90.5(3) n
F12 P1 F14 . . 178.3(3) n
F11 P1 F16 . . 179.0(3) n
F13 P1 F16 . . 90.1(2) n
F12 P1 F16 . . 89.8(3) n
F14 P1 F16 . . 90.8(3) n
F11 P1 F15 . . 91.0(6) n
F13 P1 F15 . . 178.2(6) n
F12 P1 F15 . . 89.2(8) n
F14 P1 F15 . . 89.2(8) n
F16 P1 F15 . . 88.1(6) n
C42 C41 H41A . . 109.5 ?
C42 C41 H41B . . 109.5 ?
H41A C41 H41B . . 109.5 ?
C42 C41 H41C . . 109.5 ?
H41A C41 H41C . . 109.5 ?
H41B C41 H41C . . 109.5 ?
N43 C42 C41 . . 176(2) n
F23 P21 F23 5_575 . 180.00(5) n
F23 P21 F21 5_575 . 89.37(12) n
F23 P21 F21 . . 90.63(12) n
F23 P21 F21 5_575 5_575 90.63(12) n
F23 P21 F21 . 5_575 89.37(12) n
F21 P21 F21 . 5_575 180 n
F23 P21 F22 5_575 5_575 89.96(11) n
F23 P21 F22 . 5_575 90.05(11) n
F21 P21 F22 . 5_575 89.85(10) n
F21 P21 F22 5_575 5_575 90.15(10) n
F23 P21 F22 5_575 . 90.04(11) n
F23 P21 F22 . . 89.95(11) n
F21 P21 F22 . . 90.15(10) n
F21 P21 F22 5_575 . 89.85(10) n
F22 P21 F22 5_575 . 180 n
F34 P31 F33 . . 91.09(11) n
F34 P31 F32 . . 178.36(13) n
F33 P31 F32 . . 89.81(10) n
F34 P31 F36 . . 91.15(13) n
F33 P31 F36 . . 91.21(13) n
F32 P31 F36 . . 90.21(12) n
F34 P31 F35 . . 89.33(11) n
F33 P31 F35 . . 179.27(13) n
F32 P31 F35 . . 89.75(11) n
F36 P31 F35 . . 89.38(12) n
F34 P31 F31 . . 89.87(12) n
F33 P31 F31 . . 89.91(12) n
F32 P31 F31 . . 88.75(11) n
F36 P31 F31 . . 178.48(14) n
F35 P31 F31 . . 89.50(12) n

loop_
_geom_bond_atom_site_label_1
_geom_bond_atom_site_label_2
_geom_bond_site_symmetry_2
_geom_bond_distance
_geom_bond_publ_flag
Ru1 N2 . 1.955(2) y
Ru1 C28 . 1.993(3) y
Ru1 N1 . 2.088(2) y
Ru1 N6 . 2.097(2) y
Ru1 N3 . 2.107(2) y
Ru1 N10 . 2.113(2) y
N1 C1 . 1.343(3) n
N1 C5 . 1.369(3) n
N2 C8 . 1.339(3) n
N2 C6 . 1.341(3) n
N3 C13 . 1.341(3) n
N3 C9 . 1.373(3) n
N4 C6 . 1.320(3) n
N4 C7 . 1.350(3) n
N5 C8 . 1.316(3) n
N5 C7 . 1.354(3) n
N6 C25 . 1.347(4) n
N6 C21 . 1.348(4) n
N7 C28 . 1.374(4) n
N7 C26 . 1.395(4) n
N7 C25 . 1.403(4) n
N8 C28 . 1.351(4) n
N8 C27 . 1.397(4) n
N8 C29 . 1.443(4) n
N9 C29 . 1.333(4) n
N9 C30 . 1.344(4) n
N10 C35 . 1.134(3) n
C1 C2 . 1.386(4) n
C1 H1 . 0.95 ?
C2 C3 . 1.383(4) n
C2 H2 . 0.95 ?
C3 C4 . 1.387(4) n
C3 H3 . 0.95 ?
C4 C5 . 1.383(4) n
C4 H4 . 0.95 ?
C5 C6 . 1.469(3) n
C7 C14 . 1.476(3) n
C8 C9 . 1.477(3) n
C9 C10 . 1.378(4) n
C10 C11 . 1.397(4) n
C10 H10 . 0.95 ?
C11 C12 . 1.381(4) n
C11 H11 . 0.95 ?
C12 C13 . 1.385(4) n
C12 H12 . 0.95 ?
C13 H13 . 0.95 ?
C14 C19 . 1.389(4) n
C14 C15 . 1.393(4) n
C15 C16 . 1.385(4) n
C15 H15 . 0.95 ?
C16 C17 . 1.371(4) n
C16 H16 . 0.95 ?
C17 C18 . 1.377(4) n
C17 Br1 . 1.903(2) n
C18 C19 . 1.383(4) n
C18 H18 . 0.95 ?
C19 H19 . 0.95 ?
C21 C22 . 1.388(4) n
C21 H21 . 0.95 ?
C22 C23 . 1.381(5) n
C22 H22 . 0.95 ?
C23 C24 . 1.378(5) n
C23 H23 . 0.95 ?
C24 C25 . 1.387(4) n
C24 H24 . 0.95 ?
C26 C27 . 1.334(6) n
C26 H26 . 0.95 ?
C27 H27 . 0.95 ?
C29 C33 . 1.361(5) n
C30 C31 . 1.377(5) n
C30 H30 . 0.95 ?
C31 C32 . 1.381(6) n
C31 H31 . 0.95 ?
C32 C33 . 1.395(6) n
C32 H32 . 0.95 ?
C33 H33 . 0.95 ?
C34 C35 . 1.464(4) n
C34 H34a . 0.98 ?
C34 H34b . 0.98 ?
C34 H34c . 0.98 ?
P1 F11 . 1.578(4) n
P1 F13 . 1.589(4) n
P1 F12 . 1.593(6) n
P1 F14 . 1.598(5) n
P1 F16 . 1.605(5) n
P1 F15 . 1.65(2) n
C41 C42 . 1.466(10) n
C41 H41a . 0.98 ?
C41 H41b . 0.98 ?
C41 H41c . 0.98 ?
C42 N43 . 1.07(3) n
P21 F23 5_575 1.5881(19) n
P21 F23 . 1.5881(19) n
P21 F21 . 1.598(2) n
P21 F21 5_575 1.598(2) n
P21 F22 5_575 1.6079(17) n
P21 F22 . 1.6080(17) n
P31 F34 . 1.5878(19) n
P31 F33 . 1.5907(19) n
P31 F32 . 1.5938(18) n
P31 F36 . 1.598(2) n
P31 F35 . 1.6079(19) n
P31 F31 . 1.612(2) n

loop_
_geom_torsion_atom_site_label_1
_geom_torsion_atom_site_label_2
_geom_torsion_atom_site_label_3
_geom_torsion_atom_site_label_4
_geom_torsion
_geom_torsion_publ_flag
N2 RU1 N1 C1 -176.2(2) n
C28 RU1 N1 C1 -79.2(2) n
N6 RU1 N1 C1 -0.3(2) n
N3 RU1 N1 C1 -170.2(2) n
N10 RU1 N1 C1 92.7(2) n
N2 RU1 N1 C5 -0.12(16) n
C28 RU1 N1 C5 96.92(18) n
N6 RU1 N1 C5 175.83(17) n
N3 RU1 N1 C5 5.9(3) n
N10 RU1 N1 C5 -91.25(17) n
C28 RU1 N2 C8 80.8(2) n
N1 RU1 N2 C8 176.0(2) n
N3 RU1 N2 C8 -1.54(18) n
N10 RU1 N2 C8 -92.08(19) n
C28 RU1 N2 C6 -95.55(19) n
N1 RU1 N2 C6 -0.29(18) n
N3 RU1 N2 C6 -177.84(19) n
N10 RU1 N2 C6 91.62(18) n
N2 RU1 N3 C13 172.3(2) n
C28 RU1 N3 C13 72.6(2) n
N1 RU1 N3 C13 166.26(19) n
N6 RU1 N3 C13 -3.6(2) n
N10 RU1 N3 C13 -96.3(2) n
N2 RU1 N3 C9 1.96(16) n
C28 RU1 N3 C9 -97.70(18) n
N1 RU1 N3 C9 -4.1(3) n
N6 RU1 N3 C9 -173.89(16) n
N10 RU1 N3 C9 93.36(17) n
C28 RU1 N6 C25 -9.01(18) n
N1 RU1 N6 C25 -103.85(18) n
N3 RU1 N6 C25 72.04(19) n
N10 RU1 N6 C25 163.49(18) n
C28 RU1 N6 C21 167.1(2) n
N1 RU1 N6 C21 72.3(2) n
N3 RU1 N6 C21 -111.8(2) n
N10 RU1 N6 C21 -20.4(2) n
C5 N1 C1 C2 -0.9(4) n
RU1 N1 C1 C2 175.06(18) n
N1 C1 C2 C3 0.0(4) n
C1 C2 C3 C4 0.8(4) n
C2 C3 C4 C5 -0.7(4) n
C1 N1 C5 C4 1.0(4) n
RU1 N1 C5 C4 -175.58(19) n
C1 N1 C5 C6 177.0(2) n
RU1 N1 C5 C6 0.5(3) n
C3 C4 C5 N1 -0.2(4) n
C3 C4 C5 C6 -175.9(2) n
C7 N4 C6 N2 -2.4(3) n
C7 N4 C6 C5 172.3(2) n
C8 N2 C6 N4 -0.6(3) n
RU1 N2 C6 N4 175.86(17) n
C8 N2 C6 C5 -175.8(2) n
RU1 N2 C6 C5 0.6(3) n
N1 C5 C6 N4 -175.9(2) n
C4 C5 C6 N4 0.2(4) n
N1 C5 C6 N2 -0.7(3) n
C4 C5 C6 N2 175.4(2) n
C6 N4 C7 N5 3.5(3) n
C6 N4 C7 C14 -173.5(2) n
C8 N5 C7 N4 -1.5(3) n
C8 N5 C7 C14 175.6(2) n
C7 N5 C8 N2 -1.8(3) n
C7 N5 C8 C9 -175.6(2) n
C6 N2 C8 N5 2.8(3) n
RU1 N2 C8 N5 -173.55(18) n
C6 N2 C8 C9 177.2(2) n
RU1 N2 C8 C9 0.8(3) n
C13 N3 C9 C10 1.4(3) n
RU1 N3 C9 C10 172.97(19) n
C13 N3 C9 C8 -173.6(2) n
RU1 N3 C9 C8 -2.1(2) n
N5 C8 C9 N3 175.3(2) n
N2 C8 C9 N3 1.0(3) n
N5 C8 C9 C10 0.1(4) n
N2 C8 C9 C10 -174.2(2) n
N3 C9 C10 C11 -1.8(4) n
C8 C9 C10 C11 173.0(2) n
C9 C10 C11 C12 0.5(4) n
C10 C11 C12 C13 1.0(4) n
C9 N3 C13 C12 0.1(3) n
RU1 N3 C13 C12 -169.88(18) n
C11 C12 C13 N3 -1.3(4) n
N4 C7 C14 C19 175.5(3) n
N5 C7 C14 C19 -1.8(4) n
N4 C7 C14 C15 -2.0(3) n
N5 C7 C14 C15 -179.3(2) n
C19 C14 C15 C16 1.0(4) n
C7 C14 C15 C16 178.4(2) n
C14 C15 C16 C17 -1.7(4) n
C15 C16 C17 C18 1.3(4) n
C15 C16 C17 BR1 -179.4(2) n
C16 C17 C18 C19 0.0(5) n
BR1 C17 C18 C19 -179.4(3) n
C17 C18 C19 C14 -0.7(5) n
C15 C14 C19 C18 0.3(5) n
C7 C14 C19 C18 -177.2(3) n
C25 N6 C21 C22 -0.9(4) n
RU1 N6 C21 C22 -176.9(2) n
N6 C21 C22 C23 -2.2(4) n
C21 C22 C23 C24 2.0(5) n
C22 C23 C24 C25 1.2(5) n
C21 N6 C25 C24 4.3(4) n
RU1 N6 C25 C24 -179.1(2) n
C21 N6 C25 N7 -172.6(2) n
RU1 N6 C25 N7 4.0(3) n
C23 C24 C25 N6 -4.5(4) n
C23 C24 C25 N7 172.0(3) n
C28 N7 C25 N6 6.7(3) n
C26 N7 C25 N6 -178.5(3) n
C28 N7 C25 C24 -170.1(3) n
C26 N7 C25 C24 4.6(5) n
C28 N7 C26 C27 -0.3(4) n
C25 N7 C26 C27 -175.4(3) n
N7 C26 C27 N8 0.2(4) n
C28 N8 C27 C26 0.0(4) n
C29 N8 C27 C26 175.3(3) n
C27 N8 C28 N7 -0.2(3) n
C29 N8 C28 N7 -175.4(3) n
C27 N8 C28 RU1 -164.9(3) n
C29 N8 C28 RU1 19.8(5) n
C26 N7 C28 N8 0.3(3) n
C25 N7 C28 N8 176.0(2) n
C26 N7 C28 RU1 169.8(2) n
C25 N7 C28 RU1 -14.6(3) n
N2 RU1 C28 N8 -6.0(3) n
N1 RU1 C28 N8 -85.3(3) n
N6 RU1 C28 N8 175.9(3) n
N3 RU1 C28 N8 71.1(3) n
N10 RU1 C28 N8 137.4(4) n
N2 RU1 C28 N7 -169.9(2) n
N1 RU1 C28 N7 110.9(2) n
N6 RU1 C28 N7 12.09(19) n
N3 RU1 C28 N7 -92.7(2) n
N10 RU1 C28 N7 -26.4(6) n
C30 N9 C29 C33 -1.2(4) n
C30 N9 C29 N8 176.6(2) n
C28 N8 C29 N9 57.1(4) n
C27 N8 C29 N9 -117.6(3) n
C28 N8 C29 C33 -124.9(3) n
C27 N8 C29 C33 60.4(4) n
C29 N9 C30 C31 0.3(4) n
N9 C30 C31 C32 1.2(5) n
C30 C31 C32 C33 -1.8(5) n
N9 C29 C33 C32 0.5(5) n
N8 C29 C33 C32 -177.3(3) n
C31 C32 C33 C29 1.0(5) n
